data_7221931
loop_
_publ_author_name
'Wang, Wei'
'Yang, Weiping'
'Guo, Rong'
'Gong, Shuling'

_publ_section_title
;
 &#x2018;Honeycomb&#x2019; nanotube assembly based on thiacalix[4]arene
 derivatives by weak interactions
;
_journal_issue 40
_journal_name_full CrystEngComm
_journal_page_first 7663
_journal_paper_doi 10.1039/C5CE01088H
_journal_volume 17
_journal_year 2015
_chemical_formula_sum 'C33 H28 O7 S4'
_chemical_formula_weight 664.79
_chemical_name_systematic
;
 ?
;
_space_group_IT_number 148
_symmetry_cell_setting trigonal
_symmetry_space_group_name_Hall '-R 3'
_symmetry_space_group_name_H-M 'R -3 :H'
_atom_sites_solution_hydrogens geom
_atom_sites_solution_primary direct
_atom_sites_solution_secondary difmap
_audit_creation_method SHELXL-97
_audit_update_record
;
2015-08-27 deposited with the CCDC.
2015-08-28 downloaded from the CCDC.
;
_cell_angle_alpha 90.00
_cell_angle_beta 90.00
_cell_angle_gamma 120.00
_cell_formula_units_Z 18
_cell_length_a 37.498(5)
_cell_length_b 37.498(5)
_cell_length_c 11.9203(15)
_cell_measurement_reflns_used 9147
_cell_measurement_temperature 298(2)
_cell_measurement_theta_max 24.11
_cell_measurement_theta_min 2.17
_cell_volume 14516(3)
_computing_cell_refinement 'Bruker SAINT'
_computing_data_collection 'Bruker APEX2'
_computing_data_reduction 'Bruker SAINT'
_computing_molecular_graphics 'Bruker SHELXTL'
_computing_publication_material 'Bruker SHELXTL'
_computing_structure_refinement 'SHELXL-97 (Sheldrick, 2008)'
_computing_structure_solution 'SHELXS-97 (Sheldrick, 2008)'
_diffrn_ambient_temperature 298(2)
_diffrn_measured_fraction_theta_full 0.999
_diffrn_measured_fraction_theta_max 0.999
_diffrn_measurement_device_type 'Bruker APEX-II CCD'
_diffrn_measurement_method '\f and \w scans'
_diffrn_radiation_monochromator graphite
_diffrn_radiation_source 'fine-focus sealed tube'
_diffrn_radiation_type MoK\a
_diffrn_radiation_wavelength 0.71073
_diffrn_reflns_av_R_equivalents 0.0376
_diffrn_reflns_av_sigmaI/netI 0.0262
_diffrn_reflns_limit_h_max 45
_diffrn_reflns_limit_h_min -45
_diffrn_reflns_limit_k_max 45
_diffrn_reflns_limit_k_min -45
_diffrn_reflns_limit_l_max 14
_diffrn_reflns_limit_l_min -14
_diffrn_reflns_number 39803
_diffrn_reflns_theta_full 25.69
_diffrn_reflns_theta_max 25.69
_diffrn_reflns_theta_min 1.82
_exptl_absorpt_coefficient_mu 0.341
_exptl_absorpt_correction_T_max 0.9667
_exptl_absorpt_correction_T_min 0.9349
_exptl_absorpt_correction_type multi-scan
_exptl_absorpt_process_details 'SADABS, Sheldrick,2008'
_exptl_crystal_colour colorless
_exptl_crystal_density_diffrn 1.369
_exptl_crystal_density_method 'not measured'
_exptl_crystal_description block
_exptl_crystal_F_000 6228
_exptl_crystal_size_max 0.20
_exptl_crystal_size_mid 0.20
_exptl_crystal_size_min 0.10
_refine_diff_density_max 0.383
_refine_diff_density_min -0.409
_refine_diff_density_rms 0.051
_refine_ls_extinction_method none
_refine_ls_goodness_of_fit_ref 1.089
_refine_ls_hydrogen_treatment constr
_refine_ls_matrix_type full
_refine_ls_number_parameters 505
_refine_ls_number_reflns 6121
_refine_ls_number_restraints 44
_refine_ls_restrained_S_all 1.128
_refine_ls_R_factor_all 0.1030
_refine_ls_R_factor_gt 0.0631
_refine_ls_shift/su_max 0.000
_refine_ls_shift/su_mean 0.000
_refine_ls_structure_factor_coef Fsqd
_refine_ls_weighting_details 'calc w=1/[\s^2^(Fo^2^)+(0.0842P)^2^+34.5835P] where P=(Fo^2^+2Fc^2^)/3'
_refine_ls_weighting_scheme calc
_refine_ls_wR_factor_gt 0.1616
_refine_ls_wR_factor_ref 0.2095
_reflns_number_gt 3853
_reflns_number_total 6121
_reflns_threshold_expression >2sigma(I)
_cod_data_source_file c5ce01088h2.cif
_cod_data_source_block 9
_cod_depositor_comments 'Adding full bibliography for 7221927--7221932.cif.'
_cod_original_cell_volume 14515(3)
_cod_original_sg_symbol_H-M 'R -3'
_cod_database_code 7221931

loop_
_symmetry_equiv_pos_as_xyz
'x, y, z'
'-y, x-y, z'
'-x+y, -x, z'
'x+2/3, y+1/3, z+1/3'
'-y+2/3, x-y+1/3, z+1/3'
'-x+y+2/3, -x+1/3, z+1/3'
'x+1/3, y+2/3, z+2/3'
'-y+1/3, x-y+2/3, z+2/3'
'-x+y+1/3, -x+2/3, z+2/3'
'-x, -y, -z'
'y, -x+y, -z'
'x-y, x, -z'
'-x+2/3, -y+1/3, -z+1/3'
'y+2/3, -x+y+1/3, -z+1/3'
'x-y+2/3, x+1/3, -z+1/3'
'-x+1/3, -y+2/3, -z+2/3'
'y+1/3, -x+y+2/3, -z+2/3'
'x-y+1/3, x+2/3, -z+2/3'

loop_
_atom_site_label
_atom_site_type_symbol
_atom_site_fract_x
_atom_site_fract_y
_atom_site_fract_z
_atom_site_U_iso_or_equiv
_atom_site_adp_type
_atom_site_occupancy
_atom_site_symmetry_multiplicity
_atom_site_calc_flag
_atom_site_refinement_flags
_atom_site_disorder_assembly
_atom_site_disorder_group
C1 C 0.55905(14) 0.10449(16) 0.3657(3) 0.0822(13) Uani 1 1 d . . .
C2 C 0.53288(14) 0.07526(15) 0.4404(3) 0.0801(12) Uani 1 1 d . . .
H2 H 0.5436 0.0711 0.5063 0.096 Uiso 1 1 calc R . .
C3 C 0.49102(14) 0.05180(14) 0.4204(3) 0.0746(11) Uani 1 1 d D H .
C4 C 0.47505(14) 0.05922(15) 0.3218(3) 0.0754(11) Uani 1 1 d . . .
H4 H 0.4469 0.0440 0.3078 0.090 Uiso 1 1 calc R . .
C5 C 0.50021(14) 0.08840(15) 0.2465(3) 0.0757(12) Uani 1 1 d . . .
C6 C 0.54282(15) 0.11160(16) 0.2662(3) 0.0807(12) Uani 1 1 d . . .
C7 C 0.46418(18) 0.02056(17) 0.5002(4) 0.0911(14) Uani 1 1 d D . .
H7A H 0.4364 0.0091 0.4833 0.109 Uiso 0.31 1 calc PR A 2
H7 H 0.4757 0.0187 0.5674 0.109 Uiso 0.69 1 d PR A 1
C8 C 0.48937(14) 0.07596(17) 0.0180(3) 0.0772(12) Uani 1 1 d D . .
C9 C 0.46519(15) 0.03440(19) 0.0041(4) 0.0910(14) Uani 1 1 d D . .
H9 H 0.4439 0.0190 0.0540 0.109 Uiso 1 1 calc R . .
C10 C 0.47264(16) 0.01541(17) -0.0851(5) 0.0967(16) Uani 1 1 d D L .
H10 H 0.4560 -0.0140 -0.0943 0.116 Uiso 0.61 1 d PR B 2
C11 C 0.50378(16) 0.03748(19) -0.1602(4) 0.0892(14) Uani 1 1 d D . .
H11 H 0.5081 0.0241 -0.2199 0.107 Uiso 1 1 calc R . .
C12 C 0.52835(14) 0.07904(17) -0.1474(3) 0.0788(12) Uani 1 1 d D . .
C13 C 0.52122(13) 0.09869(15) -0.0578(3) 0.0725(11) Uani 1 1 d D C .
C15' C 0.5425(8) 0.1683(5) -0.1069(16) 0.114(9) Uani 0.43 1 d PD C 2
H15A H 0.5507 0.1674 -0.1835 0.137 Uiso 0.43 1 calc PR C 2
H15B H 0.5138 0.1613 -0.1074 0.137 Uiso 0.43 1 calc PR C 2
C16' C 0.5670(14) 0.2077(7) -0.062(4) 0.182(12) Uani 0.43 1 d P C 2
H16A H 0.5935 0.2162 -0.0966 0.218 Uiso 0.43 1 calc PR C 2
H16B H 0.5566 0.2234 -0.1013 0.218 Uiso 0.43 1 calc PR C 2
C17' C 0.5767(11) 0.2247(7) 0.027(2) 0.182(11) Uani 0.43 1 d PD C 2
H17A H 0.6039 0.2303 0.0459 0.273 Uiso 0.43 1 calc PR C 2
H17B H 0.5576 0.2074 0.0831 0.273 Uiso 0.43 1 calc PR C 2
H17C H 0.5765 0.2502 0.0228 0.273 Uiso 0.43 1 calc PR C 2
C18 C 0.60659(13) 0.09599(16) -0.2064(3) 0.0812(12) Uani 1 1 d . . .
C19 C 0.61575(14) 0.07159(17) -0.2730(4) 0.0912(14) Uani 1 1 d . . .
H19 H 0.5996 0.0588 -0.3357 0.109 Uiso 1 1 calc R . .
C20 C 0.64867(15) 0.06570(16) -0.2481(4) 0.0889(13) Uani 1 1 d D J .
C21 C 0.67285(14) 0.08552(16) -0.1550(4) 0.0874(13) Uani 1 1 d . . .
H21 H 0.6949 0.0817 -0.1374 0.105 Uiso 1 1 calc R . .
C22 C 0.66491(12) 0.11063(15) -0.0883(3) 0.0761(12) Uani 1 1 d . . .
C23 C 0.63147(12) 0.11597(15) -0.1133(3) 0.0742(11) Uani 1 1 d . . .
C24 C 0.6578(2) 0.0401(2) -0.3215(6) 0.126(2) Uani 1 1 d D . .
H24 H 0.6408 0.0285 -0.3834 0.151 Uiso 0.78 1 calc PR D 1
H24A H 0.6814 0.0367 -0.3055 0.151 Uiso 0.22 1 d PR D 2
C25 C 0.66990(12) 0.11386(17) 0.1427(4) 0.0818(13) Uani 1 1 d . . .
C26 C 0.66433(14) 0.07587(18) 0.1709(4) 0.0914(14) Uani 1 1 d . M .
H26 H 0.6747 0.0632 0.1244 0.110 Uiso 1 1 calc R . .
C27 C 0.64377(16) 0.05658(19) 0.2665(5) 0.1009(16) Uani 1 1 d D . .
H27 H 0.6399 0.0308 0.2848 0.121 Uiso 0.39 1 calc PR E 1
C28 C 0.62863(15) 0.0753(2) 0.3361(4) 0.1021(17) Uani 1 1 d . M .
H28 H 0.6153 0.0624 0.4023 0.122 Uiso 1 1 calc R . .
C29 C 0.63294(13) 0.11274(18) 0.3087(4) 0.0867(14) Uani 1 1 d . . .
C30 C 0.65407(12) 0.13219(16) 0.2118(3) 0.0790(12) Uani 1 1 d D F .
C32' C 0.6838(13) 0.2044(6) 0.237(4) 0.133(16) Uani 0.34 1 d PD F 2
H32A H 0.7113 0.2079 0.2341 0.160 Uiso 0.34 1 calc PR F 2
H32B H 0.6758 0.2020 0.3157 0.160 Uiso 0.34 1 calc PR F 2
C33' C 0.684(2) 0.2405(18) 0.186(7) 0.199(19) Uani 0.34 1 d P F 2
H33A H 0.6950 0.2431 0.1109 0.239 Uiso 0.34 1 calc PR F 2
H33B H 0.6552 0.2328 0.1769 0.239 Uiso 0.34 1 calc PR F 2
C34' C 0.7026(10) 0.2778(7) 0.229(3) 0.199(13) Uani 0.34 1 d PD F 2
H34A H 0.7311 0.2867 0.2413 0.299 Uiso 0.34 1 calc PR F 2
H34B H 0.6899 0.2776 0.2993 0.299 Uiso 0.34 1 calc PR F 2
H34C H 0.7003 0.2965 0.1783 0.299 Uiso 0.34 1 calc PR F 2
O1 O 0.56775(10) 0.14010(12) 0.1943(3) 0.1014(11) Uani 1 1 d . . .
H1 H 0.5914 0.1514 0.2186 0.152 Uiso 0.50 1 calc PR G 1
H1' H 0.5543 0.1411 0.1413 0.152 Uiso 0.50 1 d PR G 2
O2 O 0.42930(19) -0.00257(18) 0.4859(5) 0.1153(18) Uani 0.69 1 d PD H 1
O3 O 0.54738(10) 0.13949(11) -0.0393(3) 0.0900(9) Uani 1 1 d D . .
O5 O 0.62416(10) 0.14093(11) -0.0499(3) 0.0906(9) Uani 1 1 d . . .
H5 H 0.6440 0.1545 -0.0089 0.136 Uiso 0.50 1 calc PR I 1
H5' H 0.6038 0.1412 -0.0735 0.136 Uiso 0.50 1 d PR I 2
O6 O 0.68542(19) 0.0326(2) -0.3096(6) 0.147(2) Uani 0.78 1 d PD J 1
O7 O 0.65566(10) 0.16792(12) 0.1785(3) 0.1020(10) Uani 1 1 d D . .
O2' O 0.4704(4) 0.0066(4) 0.5826(8) 0.106(3) Uani 0.31 1 d PD H 2
O6' O 0.6362(8) 0.0241(10) -0.4007(19) 0.210(15) Uani 0.22 1 d PD J 2
S1 S 0.47828(4) 0.09994(5) 0.13009(10) 0.0995(5) Uani 1 1 d . . .
S2 S 0.56739(4) 0.10667(5) -0.24838(9) 0.0994(5) Uani 1 1 d . . .
S3 S 0.69953(3) 0.13949(5) 0.02125(10) 0.0978(5) Uani 1 1 d . . .
S4 S 0.61185(4) 0.13524(6) 0.39891(11) 0.1132(6) Uani 1 1 d . M .
C15 C 0.5322(6) 0.1663(4) -0.0716(14) 0.104(6) Uani 0.57 1 d PD C 1
H15C H 0.5042 0.1546 -0.0449 0.125 Uiso 0.57 1 calc PR C 1
H15D H 0.5315 0.1671 -0.1528 0.125 Uiso 0.57 1 calc PR C 1
C16 C 0.5566(10) 0.2095(5) -0.029(3) 0.36(4) Uani 0.57 1 d PD C 1
H16C H 0.5399 0.2225 -0.0343 0.433 Uiso 0.57 1 calc PR C 1
H16D H 0.5632 0.2090 0.0492 0.433 Uiso 0.57 1 calc PR C 1
C17 C 0.5954(10) 0.2346(9) -0.093(3) 0.36(2) Uani 0.57 1 d PD C 1
H17D H 0.6055 0.2171 -0.1198 0.541 Uiso 0.57 1 calc PR C 1
H17E H 0.6157 0.2554 -0.0448 0.541 Uiso 0.57 1 calc PR C 1
H17F H 0.5902 0.2475 -0.1556 0.541 Uiso 0.57 1 calc PR C 1
C32 C 0.6927(5) 0.2053(3) 0.204(2) 0.133(8) Uani 0.66 1 d PD F 1
H32C H 0.7164 0.2034 0.1797 0.160 Uiso 0.66 1 calc PR F 1
H32D H 0.6948 0.2100 0.2845 0.160 Uiso 0.66 1 calc PR F 1
C33 C 0.6918(11) 0.2408(7) 0.144(3) 0.31(3) Uani 0.66 1 d PD F 1
H33C H 0.7188 0.2653 0.1459 0.374 Uiso 0.66 1 calc PR F 1
H33D H 0.6838 0.2336 0.0661 0.374 Uiso 0.66 1 calc PR F 1
C34 C 0.6612(7) 0.2482(7) 0.203(3) 0.31(2) Uani 0.66 1 d PD F 1
H34D H 0.6346 0.2238 0.2007 0.468 Uiso 0.66 1 calc PR F 1
H34E H 0.6598 0.2705 0.1677 0.468 Uiso 0.66 1 calc PR F 1
H34F H 0.6694 0.2553 0.2802 0.468 Uiso 0.66 1 calc PR F 1
C14 C 0.4482(3) -0.0280(3) -0.1023(10) 0.151(4) Uani 0.75 1 d PD . .
H14 H 0.4555 -0.0380 -0.1675 0.181 Uiso 0.38 1 d PR K 3
H14A H 0.4273 -0.0402 -0.0456 0.181 Uiso 0.38 1 d PR K 2
O4A O 0.4462(5) -0.0507(5) -0.1589(15) 0.168(7) Uani 0.38 1 d PD L 2
O4 O 0.4219(3) -0.0523(4) -0.0525(12) 0.162(7) Uani 0.38 1 d PD L 3
C14B C 0.6390(7) 0.0182(5) 0.2976(18) 0.117(8) Uani 0.25 1 d PD M 3
H14B H 0.6452 0.0028 0.2483 0.141 Uiso 0.25 1 calc PR M 3
O4B O 0.6266(9) 0.0062(8) 0.390(2) 0.209(13) Uani 0.25 1 d PD M 3

loop_
_atom_site_aniso_label
_atom_site_aniso_U_11
_atom_site_aniso_U_22
_atom_site_aniso_U_33
_atom_site_aniso_U_23
_atom_site_aniso_U_13
_atom_site_aniso_U_12
C1 0.082(3) 0.120(4) 0.052(2) -0.016(2) -0.003(2) 0.056(3)
C2 0.089(3) 0.117(4) 0.055(2) -0.010(2) -0.005(2) 0.068(3)
C3 0.089(3) 0.098(3) 0.056(2) -0.005(2) 0.003(2) 0.061(3)
C4 0.074(3) 0.110(3) 0.057(2) -0.014(2) -0.004(2) 0.057(3)
C5 0.081(3) 0.116(3) 0.051(2) -0.003(2) 0.002(2) 0.065(3)
C6 0.087(3) 0.108(3) 0.053(2) -0.009(2) 0.004(2) 0.053(3)
C7 0.113(4) 0.102(4) 0.074(3) -0.006(3) -0.005(3) 0.066(4)
C8 0.081(3) 0.112(4) 0.059(2) 0.006(2) -0.006(2) 0.063(3)
C9 0.088(3) 0.126(5) 0.075(3) 0.020(3) -0.001(2) 0.066(3)
C10 0.087(3) 0.087(3) 0.119(4) -0.002(3) -0.038(3) 0.045(3)
C11 0.096(4) 0.131(5) 0.068(3) -0.010(3) -0.016(3) 0.077(4)
C12 0.080(3) 0.117(4) 0.055(2) -0.001(2) -0.011(2) 0.061(3)
C13 0.071(3) 0.113(4) 0.051(2) 0.003(2) -0.0096(19) 0.059(3)
C15' 0.16(2) 0.136(18) 0.081(13) 0.011(9) -0.002(12) 0.102(16)
C16' 0.23(3) 0.092(16) 0.22(3) -0.015(18) -0.08(3) 0.07(2)
C17' 0.23(3) 0.092(12) 0.22(3) -0.015(16) -0.08(2) 0.075(15)
C18 0.071(3) 0.119(4) 0.053(2) 0.005(2) -0.0005(19) 0.048(3)
C19 0.072(3) 0.122(4) 0.072(3) -0.008(3) -0.004(2) 0.043(3)
C20 0.077(3) 0.103(4) 0.085(3) -0.005(3) 0.005(2) 0.044(3)
C21 0.065(3) 0.115(4) 0.075(3) 0.013(3) 0.005(2) 0.040(3)
C22 0.057(2) 0.108(3) 0.053(2) 0.010(2) 0.0046(17) 0.033(2)
C23 0.066(2) 0.101(3) 0.048(2) 0.008(2) 0.0058(18) 0.037(2)
C24 0.104(5) 0.147(6) 0.134(6) -0.032(4) -0.015(4) 0.068(4)
C25 0.053(2) 0.111(4) 0.059(2) -0.004(2) -0.0069(18) 0.025(2)
C26 0.065(3) 0.110(4) 0.085(3) -0.007(3) -0.001(2) 0.033(3)
C27 0.081(3) 0.113(4) 0.095(4) 0.009(3) -0.001(3) 0.039(3)
C28 0.072(3) 0.137(5) 0.071(3) 0.016(3) 0.005(2) 0.033(3)
C29 0.064(3) 0.124(4) 0.058(2) -0.003(3) -0.009(2) 0.036(3)
C30 0.060(2) 0.107(4) 0.059(2) -0.006(2) -0.0151(19) 0.033(2)
C32' 0.10(2) 0.12(3) 0.14(3) -0.021(16) -0.02(2) 0.031(16)
C33' 0.20(5) 0.14(4) 0.28(5) -0.04(3) -0.04(4) 0.09(4)
C34' 0.20(3) 0.14(2) 0.28(4) -0.04(2) -0.04(3) 0.09(2)
O1 0.089(2) 0.135(3) 0.0705(19) 0.0092(19) -0.0002(17) 0.049(2)
O2 0.109(4) 0.106(4) 0.110(4) 0.015(3) 0.002(3) 0.038(3)
O3 0.093(2) 0.106(2) 0.0734(19) -0.0034(17) -0.0200(16) 0.051(2)
O5 0.081(2) 0.124(3) 0.0696(18) -0.0085(18) -0.0110(15) 0.0535(19)
O6 0.131(5) 0.183(6) 0.172(6) -0.049(5) -0.027(4) 0.111(5)
O7 0.080(2) 0.113(3) 0.102(2) -0.001(2) -0.0202(18) 0.040(2)
O2' 0.122(9) 0.133(10) 0.081(7) 0.019(7) 0.011(6) 0.077(8)
O6' 0.17(2) 0.22(3) 0.23(3) -0.13(3) -0.03(2) 0.09(2)
S1 0.1133(10) 0.1715(14) 0.0612(6) 0.0038(7) 0.0010(6) 0.1068(10)
S2 0.0985(9) 0.1713(14) 0.0494(6) 0.0116(7) -0.0013(5) 0.0832(9)
S3 0.0563(6) 0.1389(11) 0.0653(7) 0.0047(7) -0.0013(5) 0.0241(7)
S4 0.0853(9) 0.1698(15) 0.0693(8) -0.0386(8) -0.0145(6) 0.0524(9)
C15 0.121(10) 0.121(11) 0.085(10) 0.009(7) -0.012(9) 0.071(8)
C16 0.28(5) 0.32(5) 0.30(5) -0.14(4) -0.03(4) 0.01(3)
C17 0.28(4) 0.32(4) 0.30(5) -0.14(4) -0.03(3) 0.01(3)
C32 0.104(11) 0.124(13) 0.137(15) -0.021(9) -0.018(11) 0.031(8)
C33 0.20(3) 0.12(2) 0.57(8) -0.03(3) -0.07(4) 0.050(19)
C34 0.20(2) 0.123(15) 0.57(6) -0.03(2) -0.07(3) 0.050(15)
C14 0.107(8) 0.173(12) 0.178(12) -0.019(10) -0.069(8) 0.074(9)
O4A 0.136(12) 0.130(11) 0.26(2) -0.071(13) -0.053(13) 0.080(10)
O4 0.118(10) 0.124(10) 0.193(16) 0.026(10) -0.049(10) 0.021(9)
C14B 0.085(14) 0.099(16) 0.15(2) 0.011(16) 0.015(14) 0.034(13)
O4B 0.24(3) 0.21(2) 0.22(3) 0.13(2) 0.14(2) 0.14(2)

loop_
_atom_type_symbol
_atom_type_description
_atom_type_scat_dispersion_real
_atom_type_scat_dispersion_imag
_atom_type_scat_source
C C 0.0033 0.0016 'International Tables Vol C Tables 4.2.6.8 and 6.1.1.4'
H H 0.0000 0.0000 'International Tables Vol C Tables 4.2.6.8 and 6.1.1.4'
O O 0.0106 0.0060 'International Tables Vol C Tables 4.2.6.8 and 6.1.1.4'
S S 0.1246 0.1234 'International Tables Vol C Tables 4.2.6.8 and 6.1.1.4'

loop_
_geom_angle_atom_site_label_1
_geom_angle_atom_site_label_2
_geom_angle_atom_site_label_3
_geom_angle
C2 C1 C6 119.4(4)
C2 C1 S4 119.8(3)
C6 C1 S4 120.7(4)
C1 C2 C3 121.9(4)
C1 C2 H2 119.1
C3 C2 H2 119.1
C2 C3 C4 118.5(4)
C2 C3 C7 120.6(4)
C4 C3 C7 120.9(4)
C5 C4 C3 121.0(4)
C5 C4 H4 119.5
C3 C4 H4 119.5
C4 C5 C6 120.2(4)
C4 C5 S1 119.4(3)
C6 C5 S1 120.1(4)
O1 C6 C5 121.1(4)
O1 C6 C1 119.8(4)
C5 C6 C1 119.0(4)
O2 C7 O2' 100.8(8)
O2 C7 C3 124.9(5)
O2' C7 C3 133.3(8)
O2 C7 H7A 16.7
O2' C7 H7A 113.3
C3 C7 H7A 113.3
O2 C7 H7 117.5
O2' C7 H7 18.9
C3 C7 H7 117.7
H7A C7 H7 127.4
C9 C8 C13 119.6(4)
C9 C8 S1 118.7(4)
C13 C8 S1 121.6(4)
C8 C9 C10 119.4(5)
C8 C9 H9 120.3
C10 C9 H9 120.3
C11 C10 C9 121.4(5)
C11 C10 C14 117.4(8)
C9 C10 C14 121.2(8)
C11 C10 H10 119.0
C9 C10 H10 119.6
C14 C10 H10 1.7
C12 C11 C10 120.0(5)
C12 C11 H11 120.0
C10 C11 H11 120.0
C11 C12 C13 119.3(5)
C11 C12 S2 118.6(4)
C13 C12 S2 122.0(4)
O3 C13 C12 119.8(4)
O3 C13 C8 119.8(4)
C12 C13 C8 120.2(5)
C16' C15' O3 108.6(16)
C16' C15' H15A 110.0
O3 C15' H15A 110.0
C16' C15' H15B 110.0
O3 C15' H15B 110.0
H15A C15' H15B 108.3
C17' C16' C15' 140(5)
C17' C16' H16A 102.1
C15' C16' H16A 102.1
C17' C16' H16B 102.1
C15' C16' H16B 102.1
H16A C16' H16B 104.8
C16' C17' H17A 109.5
C16' C17' H17B 109.5
H17A C17' H17B 109.5
C16' C17' H17C 109.5
H17A C17' H17C 109.5
H17B C17' H17C 109.5
C19 C18 C23 119.4(4)
C19 C18 S2 119.8(3)
C23 C18 S2 120.4(4)
C18 C19 C20 121.2(4)
C18 C19 H19 119.4
C20 C19 H19 119.4
C19 C20 C21 118.6(5)
C19 C20 C24 119.8(5)
C21 C20 C24 121.6(5)
C22 C21 C20 121.4(4)
C22 C21 H21 119.3
C20 C21 H21 119.3
C21 C22 C23 119.5(4)
C21 C22 S3 120.0(3)
C23 C22 S3 120.3(4)
O5 C23 C22 119.5(4)
O5 C23 C18 120.6(4)
C22 C23 C18 119.9(4)
O6' C24 O6 115.0(14)
O6' C24 C20 118.6(12)
O6 C24 C20 126.4(7)
O6' C24 H24 2.0
O6 C24 H24 116.8
C20 C24 H24 116.8
O6' C24 H24A 121.6
O6 C24 H24A 6.8
C20 C24 H24A 119.8
H24 C24 H24A 123.4
C26 C25 C30 119.3(4)
C26 C25 S3 119.2(4)
C30 C25 S3 121.5(4)
C27 C26 C25 120.4(5)
C27 C26 H26 119.8
C25 C26 H26 119.8
C26 C27 C28 120.1(6)
C26 C27 C14B 120.7(10)
C28 C27 C14B 119.2(10)
C26 C27 H27 120.0
C28 C27 H27 120.0
C14B C27 H27 2.2
C29 C28 C27 120.7(5)
C29 C28 H28 119.7
C27 C28 H28 119.7
C28 C29 C30 118.8(5)
C28 C29 S4 119.3(4)
C30 C29 S4 121.9(5)
O7 C30 C25 119.6(4)
O7 C30 C29 119.4(5)
C25 C30 C29 120.7(5)
O7 C32' C33' 109(3)
O7 C32' H32A 109.8
C33' C32' H32A 109.8
O7 C32' H32B 109.8
C33' C32' H32B 109.8
H32A C32' H32B 108.2
C34' C33' C32' 124(5)
C34' C33' H33A 106.2
C32' C33' H33A 106.2
C34' C33' H33B 106.2
C32' C33' H33B 106.2
H33A C33' H33B 106.4
C33' C34' H34A 109.5
C33' C34' H34B 109.5
H34A C34' H34B 109.5
C33' C34' H34C 109.5
H34A C34' H34C 109.5
H34B C34' H34C 109.5
C6 O1 H1 109.5
C6 O1 H1' 109.6
H1 O1 H1' 140.9
C13 O3 C15' 117.7(10)
C13 O3 C15 115.4(7)
C15' O3 C15 22.1(14)
C23 O5 H5 109.5
C23 O5 H5' 109.6
H5 O5 H5' 139.3
C24 O6 H24A 25.5
C30 O7 C32' 116.3(13)
C30 O7 C32 116.3(8)
C32' O7 C32 20(3)
C7 O2' H7 44.3
C8 S1 C5 102.18(18)
C12 S2 C18 102.20(19)
C22 S3 C25 101.52(19)
C1 S4 C29 100.0(2)
O3 C15 C16 115.4(15)
O3 C15 H15C 108.4
C16 C15 H15C 108.4
O3 C15 H15D 108.4
C16 C15 H15D 108.4
H15C C15 H15D 107.5
C17 C16 C15 112.7(15)
C17 C16 H16C 109.0
C15 C16 H16C 109.0
C17 C16 H16D 109.0
C15 C16 H16D 109.0
H16C C16 H16D 107.8
O7 C32 C33 108.6(15)
O7 C32 H32C 110.0
C33 C32 H32C 110.0
O7 C32 H32D 110.0
C33 C32 H32D 110.0
H32C C32 H32D 108.3
C34 C33 C32 107.1(14)
C34 C33 H33C 110.3
C32 C33 H33C 110.3
C34 C33 H33D 110.3
C32 C33 H33D 110.3
H33C C33 H33D 108.5
O4A C14 O4 90.1(15)
O4A C14 C10 139.1(18)
O4 C14 C10 130.9(16)
O4A C14 H10 142.2
O4 C14 H10 127.6
C10 C14 H10 3.6
O4A C14 H14 24.5
O4 C14 H14 114.6
C10 C14 H14 114.6
H10 C14 H14 117.8
O4A C14 H14A 110.5
O4 C14 H14A 20.4
C10 C14 H14A 110.5
H10 C14 H14A 107.3
H14 C14 H14A 134.9
C14 O4A H10 11.3
C14 O4A H14 64.9
H10 O4A H14 53.7
C14 O4 H10 14.7
C14 O4 H14A 56.5
H10 O4 H14A 41.9
O4B C14B C27 116.9(15)
O4B C14B H14B 121.6
C27 C14B H14B 121.6

loop_
_geom_bond_atom_site_label_1
_geom_bond_atom_site_label_2
_geom_bond_distance
C1 C2 1.372(6)
C1 C6 1.418(6)
C1 S4 1.767(5)
C2 C3 1.383(6)
C2 H2 0.9300
C3 C4 1.409(6)
C3 C7 1.452(6)
C4 C5 1.364(6)
C4 H4 0.9300
C5 C6 1.405(6)
C5 S1 1.773(4)
C6 O1 1.324(5)
C7 O2 1.165(6)
C7 O2' 1.189(8)
C7 H7A 0.9300
C7 H7 0.9300
C8 C9 1.366(7)
C8 C13 1.397(6)
C8 S1 1.772(5)
C9 C10 1.383(7)
C9 H9 0.9300
C10 C11 1.373(8)
C10 C14 1.427(8)
C10 H10 0.9645
C11 C12 1.366(7)
C11 H11 0.9300
C12 C13 1.397(6)
C12 S2 1.775(5)
C13 O3 1.361(5)
C15' C16' 1.40(3)
C15' O3 1.431(9)
C15' H15A 0.9700
C15' H15B 0.9700
C16' C17' 1.20(5)
C16' H16A 0.9700
C16' H16B 0.9700
C17' H17A 0.9600
C17' H17B 0.9600
C17' H17C 0.9600
C18 C19 1.378(7)
C18 C23 1.401(6)
C18 S2 1.778(5)
C19 C20 1.390(7)
C19 H19 0.9300
C20 C21 1.391(7)
C20 C24 1.460(6)
C21 C22 1.374(7)
C21 H21 0.9300
C22 C23 1.397(6)
C22 S3 1.777(4)
C23 O5 1.335(5)
C24 O6' 1.194(10)
C24 O6 1.208(6)
C24 H24 0.9300
C24 H24A 0.9733
C25 C26 1.374(7)
C25 C30 1.383(7)
C25 S3 1.785(5)
C26 C27 1.363(7)
C26 H26 0.9300
C27 C28 1.379(8)
C27 C14B 1.411(10)
C27 H27 0.9300
C28 C29 1.370(8)
C28 H28 0.9300
C29 C30 1.384(6)
C29 S4 1.778(5)
C30 O7 1.370(6)
C32' O7 1.427(10)
C32' C33' 1.49(4)
C32' H32A 0.9700
C32' H32B 0.9700
C33' C34' 1.32(6)
C33' H33A 0.9700
C33' H33B 0.9700
C34' H34A 0.9600
C34' H34B 0.9600
C34' H34C 0.9600
O1 H1 0.8200
O1 H1' 0.8201
O3 C15 1.432(9)
O5 H5 0.8200
O5 H5' 0.8200
O6 H24A 0.2674
O7 C32 1.428(9)
O2' H7 0.4321
C15 C16 1.495(10)
C15 H15C 0.9700
C15 H15D 0.9700
C16 C17 1.488(11)
C16 H16C 0.9700
C16 H16D 0.9700
C17 H17D 0.9600
C17 H17E 0.9600
C17 H17F 0.9600
C32 C33 1.527(11)
C32 H32C 0.9700
C32 H32D 0.9700
C33 C34 1.490(11)
C33 H33C 0.9700
C33 H33D 0.9700
C34 H34D 0.9600
C34 H34E 0.9600
C34 H34F 0.9600
C14 O4A 1.060(9)
C14 O4 1.122(9)
C14 H10 0.4640
C14 H14 0.9601
C14 H14A 0.9600
C14B O4B 1.198(10)
C14B H14B 0.9300

loop_
_geom_hbond_atom_site_label_D
_geom_hbond_atom_site_label_H
_geom_hbond_atom_site_label_A
_geom_hbond_distance_DH
_geom_hbond_distance_HA
_geom_hbond_distance_DA
_geom_hbond_angle_DHA
O5 H5' S2 0.82 2.47 3.008(3) 123.8
O5 H5' O3 0.82 2.12 2.855(4) 148.7
O5 H5 S3 0.82 2.44 2.977(3) 123.9
O5 H5 O7 0.82 2.28 2.938(5) 137.2
O1 H1' S1 0.82 2.48 3.009(4) 123.6
O1 H1' O3 0.82 2.16 2.884(4) 146.4
O1 H1 S4 0.82 2.46 3.003(4) 124.8
O1 H1 O7 0.82 2.22 2.924(5) 144.0

loop_
_geom_torsion_atom_site_label_1
_geom_torsion_atom_site_label_2
_geom_torsion_atom_site_label_3
_geom_torsion_atom_site_label_4
_geom_torsion
C6 C1 C2 C3 1.3(7)
S4 C1 C2 C3 176.9(3)
C1 C2 C3 C4 -1.8(6)
C1 C2 C3 C7 178.9(4)
C2 C3 C4 C5 1.0(6)
C7 C3 C4 C5 -179.7(4)
C3 C4 C5 C6 0.2(6)
C3 C4 C5 S1 -174.3(3)
C4 C5 C6 O1 -179.9(4)
S1 C5 C6 O1 -5.4(6)
C4 C5 C6 C1 -0.6(6)
S1 C5 C6 C1 173.8(3)
C2 C1 C6 O1 179.2(4)
S4 C1 C6 O1 3.6(6)
C2 C1 C6 C5 -0.1(7)
S4 C1 C6 C5 -175.7(3)
C2 C3 C7 O2 -173.8(6)
C4 C3 C7 O2 6.9(8)
C2 C3 C7 O2' -7.6(12)
C4 C3 C7 O2' 173.1(10)
C13 C8 C9 C10 0.1(3)
S1 C8 C9 C10 178.0(2)
C8 C9 C10 C11 -0.25(18)
C8 C9 C10 C14 179.7(3)
C9 C10 C11 C12 0.46(18)
C14 C10 C11 C12 -179.5(3)
C10 C11 C12 C13 -0.5(4)
C10 C11 C12 S2 -178.4(2)
C11 C12 C13 O3 175.0(3)
S2 C12 C13 O3 -7.2(4)
C11 C12 C13 C8 0.3(4)
S2 C12 C13 C8 178.1(2)
C9 C8 C13 O3 -174.8(3)
S1 C8 C13 O3 7.3(4)
C9 C8 C13 C12 -0.1(4)
S1 C8 C13 C12 -178.0(2)
O3 C15' C16' C17' -41(8)
C23 C18 C19 C20 1.4(7)
S2 C18 C19 C20 174.0(4)
C18 C19 C20 C21 -1.0(8)
C18 C19 C20 C24 -179.1(5)
C19 C20 C21 C22 -0.3(7)
C24 C20 C21 C22 177.9(5)
C20 C21 C22 C23 1.0(7)
C20 C21 C22 S3 -173.6(4)
C21 C22 C23 O5 -178.8(4)
S3 C22 C23 O5 -4.3(6)
C21 C22 C23 C18 -0.5(6)
S3 C22 C23 C18 174.0(3)
C19 C18 C23 O5 177.6(4)
S2 C18 C23 O5 5.1(6)
C19 C18 C23 C22 -0.7(7)
S2 C18 C23 C22 -173.2(3)
C19 C20 C24 O6' -1(2)
C21 C20 C24 O6' -179(2)
C19 C20 C24 O6 179.9(8)
C21 C20 C24 O6 1.8(11)
C30 C25 C26 C27 -0.6(7)
S3 C25 C26 C27 176.4(4)
C25 C26 C27 C28 -0.4(7)
C25 C26 C27 C14B -178.1(12)
C26 C27 C28 C29 1.9(8)
C14B C27 C28 C29 179.6(12)
C27 C28 C29 C30 -2.3(7)
C27 C28 C29 S4 178.4(4)
C26 C25 C30 O7 -173.1(4)
S3 C25 C30 O7 9.9(5)
C26 C25 C30 C29 0.2(6)
S3 C25 C30 C29 -176.7(3)
C28 C29 C30 O7 174.6(4)
S4 C29 C30 O7 -6.1(5)
C28 C29 C30 C25 1.2(6)
S4 C29 C30 C25 -179.5(3)
O7 C32' C33' C34' 171(6)
C12 C13 O3 C15' 80.0(12)
C8 C13 O3 C15' -105.2(12)
C12 C13 O3 C15 104.7(9)
C8 C13 O3 C15 -80.5(9)
C16' C15' O3 C13 170(3)
C16' C15' O3 C15 80(4)
C25 C30 O7 C32' -109(3)
C29 C30 O7 C32' 77(3)
C25 C30 O7 C32 -86.2(13)
C29 C30 O7 C32 100.4(13)
C33' C32' O7 C30 176(4)
C33' C32' O7 C32 81(7)
C9 C8 S1 C5 79.2(3)
C13 C8 S1 C5 -102.9(3)
C4 C5 S1 C8 -105.6(4)
C6 C5 S1 C8 79.9(4)
C11 C12 S2 C18 -78.9(3)
C13 C12 S2 C18 103.2(3)
C19 C18 S2 C12 111.1(4)
C23 C18 S2 C12 -76.4(4)
C21 C22 S3 C25 -110.0(4)
C23 C22 S3 C25 75.5(4)
C26 C25 S3 C22 74.0(4)
C30 C25 S3 C22 -109.0(4)
C2 C1 S4 C29 106.1(4)
C6 C1 S4 C29 -78.4(4)
C28 C29 S4 C1 -75.1(4)
C30 C29 S4 C1 105.6(4)
C13 O3 C15 C16 167.3(14)
C15' O3 C15 C16 -91(4)
O3 C15 C16 C17 77(4)
C30 O7 C32 C33 170.5(14)
C32' O7 C32 C33 -94(5)
O7 C32 C33 C34 73(3)
C11 C10 C14 O4A 0.4(17)
C9 C10 C14 O4A -179.5(16)
C11 C10 C14 O4 178.6(6)
C9 C10 C14 O4 -1.4(8)
C26 C27 C14B O4B 168(2)
C28 C27 C14B O4B -9(3)
